data_2022029
loop_
_publ_author_name
'Jha, Kunal Kumar'
'Gruza, Barbara'
'Kumar, Prashant'
'Chodkiewicz, Michal Leszek'
'Dominiak, Paulina Maria'

_publ_section_title
;
 TAAM: a reliable and user friendly tool for hydrogen-atom location using
 routine X-ray diffraction data
;
_journal_issue 3
_journal_name_full 'Acta Crystallographica Section B Structural Science, Crystal Engineering and Materials'
_journal_paper_doi 10.1107/S2052520620002917
_journal_volume 76
_journal_year 2020
_chemical_absolute_configuration unk
_chemical_formula_moiety 'C7 H11 N O4, H2 O'
_chemical_formula_sum 'C7 H13 N O5'
_chemical_formula_weight 191.19
_space_group_crystal_system orthorhombic
_space_group_IT_number 19
_space_group_name_Hall 'P 2ac 2ab'
_space_group_name_H-M_alt 'P 21 21 21'
_symmetry_Int_Tables_number 19
_audit_creation_date 2019-09-27
_audit_creation_method
;
Olex2 1.2
(compiled 2018.05.29 svn.r3508 for OlexSys, GUI svn.r5506)
;
_cell_angle_alpha 90
_cell_angle_beta 90
_cell_angle_gamma 90
_cell_formula_units_Z 4
_cell_length_a 9.884(6)
_cell_length_b 9.253(6)
_cell_length_c 10.155(3)
_cell_measurement_temperature 75(2)
_cell_volume 928.7(9)
_computing_molecular_graphics 'Olex2 (Dolomanov et al., 2009)'
_computing_publication_material 'Olex2 (Dolomanov et al., 2009)'
_computing_structure_refinement 'olex2.refine (Bourhis et al., 2015)'
_diffrn_ambient_temperature 75(2)
_diffrn_measured_fraction_theta_full 1.0000
_diffrn_measured_fraction_theta_max 1.0000
_diffrn_radiation_type synchrotron
_diffrn_radiation_wavelength 0.5166
_diffrn_reflns_av_R_equivalents 0.0000
_diffrn_reflns_av_unetI/netI 0.0314
_diffrn_reflns_limit_h_max 19
_diffrn_reflns_limit_h_min -19
_diffrn_reflns_limit_k_max 18
_diffrn_reflns_limit_k_min 0
_diffrn_reflns_limit_l_max 20
_diffrn_reflns_limit_l_min 0
_diffrn_reflns_number 7780
_diffrn_reflns_theta_full 45.2659
_diffrn_reflns_theta_max 45.27
_diffrn_reflns_theta_min 2.88
_exptl_absorpt_coefficient_mu 0.117
_exptl_crystal_density_diffrn 1.3672
_exptl_crystal_F_000 408.2964
_refine_diff_density_max 0.3268
_refine_diff_density_min -0.2134
_refine_diff_density_rms 0.0545
_refine_ls_abs_structure_details 'Flack, H. D. (1983). Acta Cryst. A39, 876-881.'
_refine_ls_abs_structure_Flack 0.2(3)
_refine_ls_d_res_high 0.5002
_refine_ls_d_res_low 7.0829
_refine_ls_goodness_of_fit_ref 1.0666
_refine_ls_hydrogen_treatment refall
_refine_ls_matrix_type full
_refine_ls_number_constraints 0
_refine_ls_number_parameters 235
_refine_ls_number_reflns 7780
_refine_ls_number_restraints 0
_refine_ls_restrained_S_all 1.0666
_refine_ls_R_factor_all 0.0307
_refine_ls_R_factor_gt 0.0267
_refine_ls_shift/su_max 0.0002
_refine_ls_shift/su_mean 0.0000
_refine_ls_structure_factor_coef Fsqd
_refine_ls_weighting_details 'w=1/[\s^2^(Fo^2^)+(0.0416P)^2^] where P=(Fo^2^+2Fc^2^)/3'
_refine_ls_weighting_scheme calc
_refine_ls_wR_factor_gt 0.0679
_refine_ls_wR_factor_ref 0.0691
_reflns_Friedel_coverage 1.000
_reflns_limit_h_max 19
_reflns_limit_h_min -19
_reflns_limit_k_max 18
_reflns_limit_k_min -18
_reflns_limit_l_max 20
_reflns_limit_l_min -20
_reflns_number_gt 7247
_reflns_number_total 7780
_reflns_threshold_expression I>=2u(I)
_cod_data_source_file 52_TAAM_ANIS_max.cif
_cod_data_source_block 52_TAAM_ANIS_max
_cod_original_sg_symbol_Hall ' P 2ac 2ab'
_cod_database_code 2022029
_olex2_refinement_description
;
;
_olex2_submission_special_instructions 'No special instructions were received'

loop_
_space_group_symop_id
_space_group_symop_operation_xyz
1 x,y,z
2 x+1/2,-y+1/2,-z
3 -x,y+1/2,-z+1/2
4 -x+1/2,-y,z+1/2

loop_
_atom_site_label
_atom_site_type_symbol
_atom_site_fract_x
_atom_site_fract_y
_atom_site_fract_z
_atom_site_U_iso_or_equiv
_atom_site_adp_type
_atom_site_occupancy
_atom_site_refinement_flags_posn
O(1) O 0.57893(3) 1.11439(4) 0.77112(3) 0.01187(5) Uani 1.000000 .
O(2) O 0.79369(3) 1.11882(3) 0.83962(3) 0.01010(4) Uani 1.000000 .
H(2) H 0.7568(12) 1.1854(13) 0.9028(12) 0.019(2) Uani 1.000000 .
O(3) O 0.84068(3) 1.20534(3) 0.55018(3) 0.01103(5) Uani 1.000000 .
O(4) O 0.78382(3) 0.69414(3) 0.51454(3) 0.01043(5) Uani 1.000000 .
H(4) H 0.8279(13) 0.6178(15) 0.4788(10) 0.030(3) Uani 1.000000 .
N(1) N 0.87792(3) 0.97808(3) 0.61422(3) 0.00809(4) Uani 1.000000 .
C(1) C 0.69666(3) 1.07605(4) 0.76060(3) 0.00778(5) Uani 1.000000 .
C(2) C 0.73847(3) 0.96450(4) 0.65934(3) 0.00766(5) Uani 1.000000 .
H(2a H 0.6695(11) 0.9762(13) 0.5806(9) 0.026(3) Uani 1.000000 .
C(3) C 0.73430(4) 0.81117(4) 0.71872(4) 0.01122(6) Uani 1.000000 .
H(3a H 0.7672(11) 0.8140(11) 0.8169(12) 0.025(2) Uani 1.000000 .
H(3b H 0.6337(13) 0.7625(11) 0.7134(11) 0.029(3) Uani 1.000000 .
C(4) C 0.84091(4) 0.73030(4) 0.63901(3) 0.00999(5) Uani 1.000000 .
H(4a H 0.8736(12) 0.6321(13) 0.6866(10) 0.028(3) Uani 1.000000 .
C(5) C 0.95380(4) 0.84217(4) 0.62477(4) 0.01080(5) Uani 1.000000 .
H(5a H 1.0128(11) 0.8242(13) 0.5386(13) 0.031(3) Uani 1.000000 .
H(5b H 1.0164(13) 0.8415(11) 0.7110(14) 0.037(4) Uani 1.000000 .
C(6) C 0.91970(3) 1.10138(4) 0.55780(3) 0.00831(5) Uani 1.000000 .
C(7) C 1.06160(4) 1.10713(5) 0.50542(4) 0.01309(6) Uani 1.000000 .
H(7a H 1.0710(12) 1.0438(16) 0.4211(14) 0.044(3) Uani 1.000000 .
H(7b H 1.0869(13) 1.2160(15) 0.4831(14) 0.042(3) Uani 1.000000 .
H(7c H 1.1335(13) 1.0666(16) 0.5742(14) 0.043(3) Uani 1.000000 .
O(5) O 0.89991(4) 0.45949(4) 0.43028(4) 0.01830(7) Uani 1.000000 .
H(5c H 0.8792(12) 0.3722(14) 0.4727(12) 0.024(3) Uani 1.000000 .
H(5d H 0.9560(12) 0.4433(12) 0.3586(12) 0.024(2) Uani 1.000000 .

loop_
_atom_site_aniso_label
_atom_site_aniso_U_11
_atom_site_aniso_U_22
_atom_site_aniso_U_33
_atom_site_aniso_U_12
_atom_site_aniso_U_13
_atom_site_aniso_U_23
O(1) 0.00871(9) 0.01509(11) 0.01183(10) 0.00261(8) -0.00027(8) -0.00399(9)
O(2) 0.00955(9) 0.01199(10) 0.00876(9) -0.00002(8) -0.00092(8) -0.00174(8)
H(2) 0.021(5) 0.018(6) 0.017(5) -0.004(4) -0.007(4) 0.006(4)
O(3) 0.01112(10) 0.00845(9) 0.01351(10) 0.00110(8) 0.00171(8) 0.00310(8)
O(4) 0.01447(11) 0.00778(9) 0.00905(9) 0.00086(8) 0.00003(8) 0.00020(8)
H(4) 0.029(6) 0.044(8) 0.017(5) -0.020(6) -0.003(5) 0.005(5)
N(1) 0.00790(10) 0.00726(9) 0.00911(10) 0.00091(8) 0.00126(8) 0.00053(8)
C(1) 0.00817(10) 0.00813(10) 0.00704(10) 0.00055(9) 0.00036(9) -0.00039(9)
C(2) 0.00846(10) 0.00769(11) 0.00682(10) -0.00024(9) 0.00112(8) -0.00038(9)
H(2a 0.017(5) 0.043(7) 0.019(5) -0.004(5) 0.008(4) -0.014(5)
C(3) 0.01633(14) 0.00807(11) 0.00925(12) -0.00051(10) 0.00382(10) 0.00087(10)
H(3a 0.027(6) 0.015(5) 0.033(6) -0.001(4) -0.005(5) -0.003(5)
H(3b 0.032(6) 0.013(5) 0.043(6) -0.007(5) 0.005(6) 0.005(5)
C(4) 0.01453(13) 0.00708(10) 0.00836(11) 0.00175(10) 0.00015(10) 0.00079(9)
H(4a 0.037(7) 0.022(6) 0.025(6) 0.000(5) -0.012(5) 0.005(5)
C(5) 0.01017(12) 0.00917(12) 0.01307(13) 0.00249(10) -0.00093(10) -0.00004(10)
H(5a 0.021(6) 0.030(7) 0.044(8) 0.011(5) 0.003(5) -0.014(6)
H(5b 0.044(8) 0.008(5) 0.059(10) 0.004(5) -0.025(7) 0.006(6)
C(6) 0.00815(10) 0.00829(11) 0.00850(10) -0.00036(9) 0.00062(9) 0.00048(9)
C(7) 0.00878(12) 0.01544(14) 0.01504(14) -0.00227(11) 0.00248(11) -0.00034(12)
H(7a 0.031(7) 0.055(9) 0.044(8) -0.010(7) 0.022(6) -0.013(7)
H(7b 0.028(7) 0.037(8) 0.061(9) 0.010(6) 0.010(6) 0.010(8)
H(7c 0.030(6) 0.046(7) 0.052(8) -0.010(7) 0.003(6) 0.007(7)
O(5) 0.02287(15) 0.00867(10) 0.02338(15) 0.00150(10) 0.01217(13) -0.00006(10)
H(5c 0.021(5) 0.032(7) 0.020(5) 0.005(5) -0.002(4) 0.007(5)
H(5d 0.021(5) 0.019(5) 0.033(7) -0.009(5) 0.005(5) 0.005(5)

loop_
_atom_type_symbol
_atom_type_description
_atom_type_scat_dispersion_real
_atom_type_scat_dispersion_imag
_atom_type_scat_source
_atom_type_scat_dispersion_source
C C 0.00347 0.00161 'Clementi & Roetti, C., At. Data Nucl. Data Tables 1974, 14, (177-478); Clementi & Raimondi, J. Chem. Phys., 1963, 38, (2686-2689)' 'Henke, Gullikson and Davis, At. Data and Nucl. Data Tables, 1993, 54, 2'
H H 0.00000 0.00000 'Clementi & Roetti, C., At. Data Nucl. Data Tables 1974, 14, (177-478); Clementi & Raimondi, J. Chem. Phys., 1963, 38, (2686-2689)' 'Henke, Gullikson and Davis, At. Data and Nucl. Data Tables, 1993, 54, 2'
N N 0.00653 0.00323 'Clementi & Roetti, C., At. Data Nucl. Data Tables 1974, 14, (177-478); Clementi & Raimondi, J. Chem. Phys., 1963, 38, (2686-2689)' 'Henke, Gullikson and Davis, At. Data and Nucl. Data Tables, 1993, 54, 2'
O O 0.01158 0.00611 'Clementi & Roetti, C., At. Data Nucl. Data Tables 1974, 14, (177-478); Clementi & Raimondi, J. Chem. Phys., 1963, 38, (2686-2689)' 'Henke, Gullikson and Davis, At. Data and Nucl. Data Tables, 1993, 54, 2'

loop_
_geom_angle_atom_site_label_1
_geom_angle_atom_site_label_2
_geom_angle_atom_site_label_3
_geom_angle
_geom_angle_site_symmetry_1
_geom_angle_site_symmetry_3
_geom_angle_publ_flag
C(1) O(2) H(2) 108.9(7) . . ?
C(4) O(4) H(4) 110.4(7) . . ?
C(5) N(1) C(2) 112.72(3) . . ?
C(6) N(1) C(2) 119.90(3) . . ?
C(6) N(1) C(5) 127.03(3) . . ?
O(2) C(1) O(1) 123.75(3) . . ?
C(2) C(1) O(1) 121.16(3) . . ?
C(2) C(1) O(2) 114.93(3) . . ?
C(1) C(2) N(1) 114.37(3) . . ?
H(2a C(2) N(1) 111.3(5) . . ?
H(2a C(2) C(1) 105.6(6) . . ?
C(3) C(2) N(1) 103.15(3) . . ?
C(3) C(2) C(1) 110.74(3) . . ?
C(3) C(2) H(2a 111.9(6) . . ?
H(3a C(3) C(2) 109.9(6) . . ?
H(3b C(3) C(2) 112.6(6) . . ?
H(3b C(3) H(3a 109.9(9) . . ?
C(4) C(3) C(2) 103.02(3) . . ?
C(4) C(3) H(3a 107.6(6) . . ?
C(4) C(3) H(3b 113.6(6) . . ?
C(3) C(4) O(4) 108.22(3) . . ?
H(4a C(4) O(4) 108.5(6) . . ?
H(4a C(4) C(3) 112.5(6) . . ?
C(5) C(4) O(4) 111.36(3) . . ?
C(5) C(4) C(3) 102.85(3) . . ?
C(5) C(4) H(4a 113.2(6) . . ?
C(4) C(5) N(1) 102.36(3) . . ?
H(5a C(5) N(1) 110.7(7) . . ?
H(5a C(5) C(4) 111.8(7) . . ?
H(5b C(5) N(1) 111.0(6) . . ?
H(5b C(5) C(4) 109.9(7) . . ?
H(5b C(5) H(5a 110.8(9) . . ?
N(1) C(6) O(3) 119.45(3) . . ?
C(7) C(6) O(3) 122.57(3) . . ?
C(7) C(6) N(1) 117.98(3) . . ?
H(7a C(7) C(6) 110.8(7) . . ?
H(7b C(7) C(6) 109.2(6) . . ?
H(7b C(7) H(7a 109.7(10) . . ?
H(7c C(7) C(6) 112.2(7) . . ?
H(7c C(7) H(7a 106.4(10) . . ?
H(7c C(7) H(7b 108.5(10) . . ?
H(5d O(5) H(5c 110.6(10) . . ?

loop_
_geom_bond_atom_site_label_1
_geom_bond_atom_site_label_2
_geom_bond_distance
_geom_bond_site_symmetry_2
_geom_bond_publ_flag
O(1) C(1) 1.2212(4) . ?
O(2) H(2) 0.961(13) . ?
O(2) C(1) 1.3116(4) . ?
O(3) C(6) 1.2415(4) . ?
O(4) H(4) 0.906(15) . ?
O(4) C(4) 1.4241(5) . ?
N(1) C(2) 1.4578(4) . ?
N(1) C(5) 1.4681(5) . ?
N(1) C(6) 1.3418(5) . ?
C(1) C(2) 1.5145(5) . ?
C(2) H(2a 1.056(11) . ?
C(2) C(3) 1.5422(5) . ?
C(3) H(3a 1.049(12) . ?
C(3) H(3b 1.093(12) . ?
C(3) C(4) 1.5250(5) . ?
C(4) H(4a 1.079(11) . ?
C(4) C(5) 1.5288(6) . ?
C(5) H(5a 1.064(13) . ?
C(5) H(5b 1.072(13) . ?
C(6) C(7) 1.5009(5) . ?
C(7) H(7a 1.042(14) . ?
C(7) H(7b 1.062(14) . ?
C(7) H(7c 1.065(15) . ?
O(5) H(5c 0.938(12) . ?
O(5) H(5d 0.927(13) . ?
